data_4132687
loop_
_publ_author_name
'You, Di'
'Yang, Haifeng'
'Sen, Srobona'
'Gabba\"i, Fran\,cois P'

_publ_section_title
;
 Modulating the \s-Accepting Properties of an Antimony Z-type Ligand via
 Anion Abstraction: Remote-Controlled Reactivity of the Coordinated
 Platinum Atom.
;
_journal_issue 30
_journal_name_full 'Journal of the American Chemical Society'
_journal_page_first 9644
_journal_page_last 9651
_journal_paper_doi 10.1021/jacs.8b05520
_journal_volume 140
_journal_year 2018
_chemical_formula_sum 'C60 H41 B F18 N O P2 Pt Sb'
_chemical_formula_weight 1523.53
_space_group_crystal_system triclinic
_space_group_IT_number 2
_space_group_name_Hall '-P 1'
_space_group_name_H-M_alt 'P -1'
_atom_sites_solution_hydrogens geom
_audit_creation_method SHELXL-2014/7
_cell_angle_alpha 70.644(4)
_cell_angle_beta 78.561(4)
_cell_angle_gamma 78.510(5)
_cell_formula_units_Z 2
_cell_length_a 9.070(3)
_cell_length_b 18.827(7)
_cell_length_c 19.304(7)
_cell_measurement_reflns_used 5554
_cell_measurement_temperature 273(2)
_cell_measurement_theta_max 47.908
_cell_measurement_theta_min 4.408
_cell_volume 3016.4(19)
_computing_structure_refinement 'SHELXL-2014/7 (Sheldrick, 2014)'
_diffrn_ambient_temperature 273(2)
_diffrn_measured_fraction_theta_full 0.993
_diffrn_measured_fraction_theta_max 0.991
_diffrn_measurement_device_type 'Bruker APEX-II CCD'
_diffrn_radiation_type MoK\a
_diffrn_radiation_wavelength 0.71073
_diffrn_reflns_av_R_equivalents 0.0852
_diffrn_reflns_av_unetI/netI 0.1203
_diffrn_reflns_Laue_measured_fraction_full 0.993
_diffrn_reflns_Laue_measured_fraction_max 0.991
_diffrn_reflns_limit_h_max 11
_diffrn_reflns_limit_h_min -11
_diffrn_reflns_limit_k_max 23
_diffrn_reflns_limit_k_min -23
_diffrn_reflns_limit_l_max 24
_diffrn_reflns_limit_l_min -24
_diffrn_reflns_number 31723
_diffrn_reflns_point_group_measured_fraction_full 0.993
_diffrn_reflns_point_group_measured_fraction_max 0.991
_diffrn_reflns_theta_full 25.242
_diffrn_reflns_theta_max 26.370
_diffrn_reflns_theta_min 1.848
_exptl_absorpt_coefficient_mu 2.913
_exptl_crystal_colour colorless
_exptl_crystal_density_diffrn 1.677
_exptl_crystal_description block
_exptl_crystal_F_000 1484
_exptl_crystal_size_max 0.14
_exptl_crystal_size_mid 0.13
_exptl_crystal_size_min 0.09
_refine_diff_density_max 4.096
_refine_diff_density_min -2.857
_refine_diff_density_rms 0.246
_refine_ls_extinction_method none
_refine_ls_goodness_of_fit_ref 1.015
_refine_ls_hydrogen_treatment constr
_refine_ls_matrix_type full
_refine_ls_number_parameters 763
_refine_ls_number_reflns 12232
_refine_ls_number_restraints 12
_refine_ls_restrained_S_all 1.015
_refine_ls_R_factor_all 0.1106
_refine_ls_R_factor_gt 0.0662
_refine_ls_shift/su_max 0.000
_refine_ls_shift/su_mean 0.000
_refine_ls_structure_factor_coef Fsqd
_refine_ls_weighting_details 'w=1/[\s^2^(Fo^2^)+(0.1162P)^2^] where P=(Fo^2^+2Fc^2^)/3'
_refine_ls_weighting_scheme calc
_refine_ls_wR_factor_gt 0.1743
_refine_ls_wR_factor_ref 0.2009
_reflns_Friedel_coverage 0.000
_reflns_number_gt 8196
_reflns_number_total 12232
_reflns_threshold_expression 'I > 2\s(I)'
_cod_data_source_file ja8b05520_si_002.cif
_cod_data_source_block 5
_cod_original_cell_volume 3016.6(19)
_cod_database_code 4132687
_shelx_shelxl_version_number 2014/7
_shelx_space_group_comment
;
The symmetry employed for this shelxl refinement is uniquely defined
by the following loop, which should always be used as a source of
symmetry information in preference to the above space-group names.
They are only intended as comments.
;

loop_
_space_group_symop_operation_xyz
'x, y, z'
'-x, -y, -z'

loop_
_atom_site_label
_atom_site_type_symbol
_atom_site_fract_x
_atom_site_fract_y
_atom_site_fract_z
_atom_site_U_iso_or_equiv
_atom_site_adp_type
_atom_site_occupancy
_atom_site_site_symmetry_order
_atom_site_calc_flag
_atom_site_refinement_flags_posn
_atom_site_refinement_flags_adp
Pt Pt 1.04708(4) 0.18696(2) 0.32956(2) 0.01839(14) Uani 1 1 d . .
B1 B 1.1761(14) 0.6159(7) 0.2252(7) 0.025(3) Uani 1 1 d . .
N1 N 1.1627(11) 0.2773(5) 0.2521(5) 0.027(2) Uani 1 1 d . U
P1 P 0.9729(3) 0.25292(15) 0.41513(15) 0.0191(6) Uani 1 1 d . .
C1 C 0.9449(11) 0.0015(6) 0.3673(6) 0.021(2) Uani 1 1 d . .
O1 O 0.6662(12) 0.3731(6) 0.1638(6) 0.068(3) Uani 1 1 d . .
Sb Sb 0.91392(7) 0.08338(4) 0.42341(4) 0.01728(17) Uani 1 1 d . .
C39 C 1.3682(13) 0.7823(8) 0.0729(8) 0.047(4) Uani 1 1 d . .
F1 F 0.7020(6) 0.1037(4) 0.4027(3) 0.0308(15) Uani 1 1 d . .
C56 C 0.709(2) 0.4954(12) 0.0798(12) 0.108(8) Uani 1 1 d . .
H56A H 0.7872 0.5269 0.0549 0.163 Uiso 1 1 calc R U
H56B H 0.6401 0.5182 0.1137 0.163 Uiso 1 1 calc R U
H56C H 0.6554 0.4907 0.0439 0.163 Uiso 1 1 calc R U
C2 C 0.8852(11) -0.0686(6) 0.3964(6) 0.021(2) Uani 1 1 d . .
H2 H 0.8289 -0.0812 0.4435 0.026 Uiso 1 1 calc R U
P2 P 1.1100(3) 0.10820(15) 0.25573(14) 0.0180(6) Uani 1 1 d . .
C60 C 1.2736(16) 0.3991(7) 0.1658(7) 0.048(3) Uani 1 1 d . .
H60A H 1.3395 0.4142 0.1900 0.072 Uiso 1 1 calc R U
H60B H 1.1894 0.4388 0.1541 0.072 Uiso 1 1 calc R U
H60C H 1.3291 0.3902 0.1209 0.072 Uiso 1 1 calc R U
C3 C 0.9110(11) -0.1182(6) 0.3545(6) 0.023(2) Uani 1 1 d . .
H3 H 0.8715 -0.1639 0.3737 0.028 Uiso 1 1 calc R U
F4 F 1.3400(9) 0.5626(5) 0.0929(4) 0.057(2) Uani 1 1 d . .
C4 C 0.9956(12) -0.1003(6) 0.2839(6) 0.026(2) Uani 1 1 d . .
H4 H 1.0116 -0.1339 0.2561 0.031 Uiso 1 1 calc R U
F5 F 1.4947(11) 0.6457(6) -0.0276(5) 0.085(3) Uani 1 1 d . .
C5 C 1.0563(13) -0.0323(6) 0.2550(6) 0.029(3) Uani 1 1 d . .
H5 H 1.1149 -0.0215 0.2084 0.035 Uiso 1 1 calc R U
F6 F 1.5177(9) 0.7919(6) -0.0447(4) 0.080(3) Uani 1 1 d . .
C6 C 1.0305(11) 0.0196(6) 0.2947(5) 0.021(2) Uani 1 1 d . .
C59 C 1.2156(17) 0.3274(8) 0.2164(7) 0.048(3) Uani 1 1 d . U
C58 C 0.6054(19) 0.2541(9) 0.2444(9) 0.069(5) Uani 1 1 d . .
H58A H 0.6478 0.2052 0.2742 0.103 Uiso 1 1 calc R U
H58B H 0.5563 0.2476 0.2076 0.103 Uiso 1 1 calc R U
H58C H 0.5324 0.2789 0.2755 0.103 Uiso 1 1 calc R U
C57 C 0.7316(19) 0.3023(9) 0.2064(8) 0.066(5) Uani 1 1 d . .
H57A H 0.7824 0.3088 0.2432 0.079 Uiso 1 1 calc R U
H57B H 0.8060 0.2777 0.1749 0.079 Uiso 1 1 calc R U
C34 C 1.3767(13) 0.2822(7) 0.5087(6) 0.033(3) Uani 1 1 d . .
H34 H 1.4566 0.2862 0.5303 0.040 Uiso 1 1 calc R U
C35 C 1.2468(12) 0.3336(7) 0.5081(6) 0.031(3) Uani 1 1 d . .
H35 H 1.2405 0.3731 0.5279 0.037 Uiso 1 1 calc R U
C36 C 1.1241(12) 0.3279(6) 0.4783(6) 0.026(2) Uani 1 1 d . .
H36 H 1.0355 0.3625 0.4790 0.032 Uiso 1 1 calc R U
C10 C 0.7034(11) 0.2057(6) 0.6184(6) 0.022(2) Uani 1 1 d . .
H10 H 0.6667 0.2296 0.6548 0.026 Uiso 1 1 calc R U
C48 C 0.9278(12) 0.7106(6) 0.2681(6) 0.026(2) Uani 1 1 d . .
C47 C 0.7854(12) 0.7529(6) 0.2598(7) 0.030(3) Uani 1 1 d . .
C46 C 0.7094(12) 0.7509(7) 0.2059(6) 0.030(3) Uani 1 1 d . .
C19 C 1.3132(11) 0.0775(6) 0.2392(6) 0.022(2) Uani 1 1 d . .
C50 C 1.1753(12) 0.5687(6) 0.3705(6) 0.027(2) Uani 1 1 d . .
C45 C 0.7751(14) 0.7071(7) 0.1615(6) 0.031(3) Uani 1 1 d . .
C51 C 1.2282(14) 0.5550(6) 0.4366(6) 0.030(3) Uani 1 1 d . .
C44 C 0.9165(13) 0.6643(6) 0.1715(6) 0.027(2) Uani 1 1 d . .
C52 C 1.3662(13) 0.5766(6) 0.4360(6) 0.030(3) Uani 1 1 d . .
C43 C 1.0023(13) 0.6638(6) 0.2251(6) 0.024(2) Uani 1 1 d . .
C53 C 1.4466(12) 0.6079(6) 0.3686(6) 0.027(3) Uani 1 1 d . .
C42 C 1.3474(15) 0.6347(8) 0.0903(7) 0.042(3) Uani 1 1 d . .
C41 C 1.4268(15) 0.6766(9) 0.0268(7) 0.050(4) Uani 1 1 d . .
C18 C 1.1216(11) 0.2078(6) 0.1132(6) 0.025(2) Uani 1 1 d . .
H18 H 1.2086 0.2194 0.1231 0.030 Uiso 1 1 calc R U
C11 C 0.7945(12) 0.2411(6) 0.5543(6) 0.025(2) Uani 1 1 d . .
H11 H 0.8159 0.2895 0.5474 0.030 Uiso 1 1 calc R U
C9 C 0.6668(11) 0.1339(6) 0.6281(6) 0.022(2) Uani 1 1 d . .
H9 H 0.6031 0.1110 0.6704 0.026 Uiso 1 1 calc R U
C7 C 0.8214(10) 0.1319(6) 0.5112(6) 0.020(2) Uani 1 1 d . .
F7 F 1.3782(9) 0.8562(5) 0.0651(5) 0.071(3) Uani 1 1 d . .
F8 F 1.2253(7) 0.7712(4) 0.1898(4) 0.0377(17) Uani 1 1 d . .
C8 C 0.7246(12) 0.0965(6) 0.5752(6) 0.024(2) Uani 1 1 d . .
H8 H 0.7000 0.0488 0.5818 0.029 Uiso 1 1 calc R U
C49 C 1.2516(11) 0.6043(6) 0.3006(6) 0.024(2) Uani 1 1 d . .
F9 F 0.9778(7) 0.6229(4) 0.1240(3) 0.0365(16) Uani 1 1 d . .
F2 F 1.1134(6) 0.0331(3) 0.4694(3) 0.0188(12) Uani 1 1 d . .
F10 F 0.7008(7) 0.7032(4) 0.1085(4) 0.0409(18) Uani 1 1 d . .
F3 F 1.1696(7) 0.5406(4) 0.2249(3) 0.0316(15) Uani 1 1 d . .
F11 F 0.5715(7) 0.7932(4) 0.1971(4) 0.0447(18) Uani 1 1 d . .
C12 C 0.8553(11) 0.2047(5) 0.4993(6) 0.019(2) Uani 1 1 d . .
F12 F 0.7185(7) 0.7955(4) 0.3047(4) 0.0413(18) Uani 1 1 d . .
C13 C 1.0455(11) 0.1511(6) 0.1666(5) 0.020(2) Uani 1 1 d . .
F13 F 0.9947(7) 0.7161(4) 0.3227(3) 0.0312(15) Uani 1 1 d . .
C33 C 1.3903(12) 0.2245(7) 0.4776(7) 0.032(3) Uani 1 1 d . .
H33 H 1.4796 0.1902 0.4771 0.038 Uiso 1 1 calc R U
C14 C 0.9161(13) 0.1345(7) 0.1513(6) 0.032(3) Uani 1 1 d . .
H14 H 0.8635 0.0976 0.1866 0.039 Uiso 1 1 calc R U
F14 F 1.0376(7) 0.5488(4) 0.3754(3) 0.0353(16) Uani 1 1 d . .
C15 C 0.8632(15) 0.1729(7) 0.0830(7) 0.041(3) Uani 1 1 d . .
H15 H 0.7781 0.1603 0.0721 0.050 Uiso 1 1 calc R U
F15 F 1.1481(8) 0.5230(4) 0.5024(3) 0.0406(17) Uani 1 1 d . .
C16 C 0.9404(14) 0.2301(7) 0.0317(6) 0.039(3) Uani 1 1 d . .
H16 H 0.9034 0.2573 -0.0128 0.047 Uiso 1 1 calc R U
F16 F 1.4164(8) 0.5672(4) 0.4996(4) 0.0448(19) Uani 1 1 d . .
C21 C 1.5523(13) 0.0382(7) 0.2870(7) 0.037(3) Uani 1 1 d . .
H21 H 1.6101 0.0344 0.3232 0.045 Uiso 1 1 calc R U
C17 C 1.0699(13) 0.2470(7) 0.0456(7) 0.037(3) Uani 1 1 d . .
H17 H 1.1222 0.2841 0.0104 0.044 Uiso 1 1 calc R U
F17 F 1.5853(7) 0.6288(4) 0.3656(4) 0.0404(17) Uani 1 1 d . .
F18 F 1.4843(7) 0.6511(4) 0.2395(3) 0.0324(15) Uani 1 1 d . .
C54 C 1.3932(12) 0.6213(6) 0.3030(6) 0.024(2) Uani 1 1 d . .
C23 C 1.5335(13) 0.0191(7) 0.1728(7) 0.041(3) Uani 1 1 d . .
H23 H 1.5787 0.0027 0.1320 0.050 Uiso 1 1 calc R U
C22 C 1.6180(14) 0.0107(7) 0.2279(8) 0.042(3) Uani 1 1 d . .
H22 H 1.7182 -0.0132 0.2254 0.050 Uiso 1 1 calc R U
C20 C 1.4006(13) 0.0714(7) 0.2926(7) 0.033(3) Uani 1 1 d . .
H20 H 1.3578 0.0896 0.3325 0.039 Uiso 1 1 calc R U
C25 C 0.8609(12) 0.3431(6) 0.3757(5) 0.021(2) Uani 1 1 d . .
C24 C 1.3810(13) 0.0518(7) 0.1776(7) 0.036(3) Uani 1 1 d . .
H24 H 1.3245 0.0566 0.1406 0.044 Uiso 1 1 calc R U
C26 C 0.7059(11) 0.3451(6) 0.3757(6) 0.027(3) Uani 1 1 d . .
H26 H 0.6590 0.3025 0.4023 0.033 Uiso 1 1 calc R U
C29 C 0.8410(15) 0.4726(6) 0.2957(7) 0.036(3) Uani 1 1 d . .
H29 H 0.8862 0.5155 0.2683 0.044 Uiso 1 1 calc R U
C37 C 1.2769(12) 0.6627(7) 0.1488(6) 0.030(3) Uani 1 1 d . .
C28 C 0.6907(14) 0.4735(7) 0.2964(7) 0.038(3) Uani 1 1 d . .
H28 H 0.6334 0.5171 0.2698 0.046 Uiso 1 1 calc R U
C27 C 0.6231(13) 0.4104(7) 0.3364(7) 0.036(3) Uani 1 1 d . .
H27 H 0.5198 0.4117 0.3369 0.043 Uiso 1 1 calc R U
C38 C 1.2887(13) 0.7390(7) 0.1354(6) 0.035(3) Uani 1 1 d . .
C32 C 1.2680(12) 0.2185(6) 0.4469(5) 0.024(2) Uani 1 1 d . .
H32 H 1.2760 0.1797 0.4260 0.029 Uiso 1 1 calc R U
C40 C 1.4373(14) 0.7511(9) 0.0178(6) 0.044(4) Uani 1 1 d . .
C31 C 1.1352(11) 0.2694(6) 0.4472(5) 0.018(2) Uani 1 1 d . .
C55 C 0.780(2) 0.4194(11) 0.1212(11) 0.086(6) Uani 1 1 d . .
H55A H 0.8447 0.3950 0.0866 0.103 Uiso 1 1 calc R U
H55B H 0.8427 0.4245 0.1540 0.103 Uiso 1 1 calc R U
C30 C 0.9280(13) 0.4076(6) 0.3355(6) 0.025(2) Uani 1 1 d . .
H30 H 1.0307 0.4075 0.3353 0.030 Uiso 1 1 calc R U

loop_
_atom_site_aniso_label
_atom_site_aniso_U_11
_atom_site_aniso_U_22
_atom_site_aniso_U_33
_atom_site_aniso_U_23
_atom_site_aniso_U_13
_atom_site_aniso_U_12
Pt 0.0169(2) 0.0184(2) 0.0188(2) -0.00550(16) -0.00235(15) -0.00063(15)
B1 0.026(7) 0.020(6) 0.027(7) -0.010(5) 0.002(5) 0.000(5)
N1 0.055(6) 0.008(4) 0.019(5) -0.010(4) 0.000(4) 0.000(4)
P1 0.0172(13) 0.0173(14) 0.0216(14) -0.0062(11) -0.0037(11) 0.0016(10)
C1 0.019(5) 0.014(5) 0.027(6) 0.000(4) -0.010(4) 0.002(4)
O1 0.063(8) 0.065(8) 0.077(8) -0.023(6) -0.029(6) 0.012(6)
Sb 0.0147(3) 0.0183(4) 0.0191(4) -0.0071(3) -0.0024(3) -0.0006(3)
C39 0.016(6) 0.053(9) 0.050(8) 0.017(7) -0.015(6) -0.006(6)
F1 0.015(3) 0.051(4) 0.035(4) -0.026(3) -0.009(3) 0.002(3)
C56 0.084(16) 0.098(17) 0.120(19) -0.001(14) -0.028(14) -0.002(13)
C2 0.019(5) 0.024(6) 0.019(5) -0.007(5) -0.002(4) 0.000(4)
P2 0.0170(13) 0.0182(14) 0.0185(13) -0.0072(11) -0.0028(11) 0.0008(10)
C60 0.063(7) 0.045(6) 0.025(5) -0.013(4) 0.023(4) -0.007(5)
C3 0.019(5) 0.016(5) 0.033(6) -0.005(5) -0.008(5) -0.002(4)
F4 0.064(6) 0.070(6) 0.043(5) -0.037(4) 0.013(4) -0.011(4)
C4 0.024(6) 0.026(6) 0.025(6) -0.008(5) -0.001(5) -0.001(5)
F5 0.077(7) 0.126(9) 0.037(5) -0.030(5) 0.021(5) 0.000(6)
C5 0.029(6) 0.031(7) 0.026(6) -0.010(5) 0.000(5) -0.002(5)
F6 0.029(4) 0.127(8) 0.043(5) 0.025(5) 0.000(4) -0.014(5)
C6 0.020(5) 0.025(6) 0.017(5) -0.005(4) -0.008(4) 0.000(4)
C59 0.063(7) 0.045(6) 0.025(5) -0.013(4) 0.023(4) -0.007(5)
C58 0.076(12) 0.051(10) 0.064(11) 0.003(9) -0.021(9) -0.003(9)
C57 0.079(12) 0.073(12) 0.039(8) -0.023(8) -0.028(8) 0.034(9)
C34 0.026(6) 0.040(7) 0.034(7) -0.009(6) -0.011(5) -0.005(5)
C35 0.020(6) 0.037(7) 0.042(7) -0.022(6) -0.007(5) -0.002(5)
C36 0.016(5) 0.032(6) 0.031(6) -0.012(5) 0.002(5) -0.003(5)
C10 0.020(5) 0.023(6) 0.020(5) -0.010(5) 0.001(4) 0.002(4)
C48 0.026(6) 0.024(6) 0.028(6) -0.006(5) -0.004(5) -0.009(5)
C47 0.022(6) 0.026(6) 0.044(7) -0.018(5) -0.002(5) -0.003(5)
C46 0.020(6) 0.037(7) 0.034(6) -0.011(5) -0.007(5) -0.001(5)
C19 0.014(5) 0.027(6) 0.024(6) -0.006(5) -0.001(4) -0.001(4)
C50 0.022(6) 0.034(7) 0.024(6) -0.013(5) 0.000(5) 0.000(5)
C45 0.041(7) 0.036(7) 0.014(5) -0.001(5) -0.008(5) -0.012(6)
C51 0.043(7) 0.021(6) 0.019(6) -0.002(5) 0.003(5) 0.001(5)
C44 0.031(6) 0.028(6) 0.019(5) -0.005(5) -0.001(5) -0.006(5)
C52 0.033(7) 0.029(7) 0.031(6) -0.012(5) -0.012(5) 0.004(5)
C43 0.039(7) 0.013(5) 0.021(5) -0.001(4) -0.001(5) -0.016(5)
C53 0.018(5) 0.036(7) 0.034(6) -0.018(5) -0.011(5) 0.002(5)
C42 0.039(8) 0.051(9) 0.030(7) -0.006(6) -0.003(6) -0.005(6)
C41 0.038(8) 0.074(11) 0.024(7) -0.005(7) 0.003(6) 0.002(7)
C18 0.016(5) 0.037(7) 0.021(5) -0.010(5) -0.002(4) -0.001(5)
C11 0.022(6) 0.020(6) 0.032(6) -0.009(5) -0.007(5) 0.004(4)
C9 0.017(5) 0.025(6) 0.021(5) -0.008(5) 0.004(4) -0.005(4)
C7 0.009(5) 0.027(6) 0.025(5) -0.012(5) -0.007(4) 0.009(4)
F7 0.051(5) 0.048(5) 0.088(7) 0.017(5) -0.015(5) -0.011(4)
F8 0.031(4) 0.029(4) 0.049(4) -0.009(3) 0.002(3) -0.008(3)
C8 0.024(6) 0.020(6) 0.023(6) -0.002(5) -0.005(5) 0.002(4)
C49 0.019(5) 0.027(6) 0.024(6) -0.006(5) -0.004(4) -0.002(4)
F9 0.029(4) 0.057(5) 0.023(3) -0.017(3) -0.001(3) -0.001(3)
F2 0.013(3) 0.026(3) 0.018(3) -0.008(2) -0.005(2) 0.004(2)
F10 0.020(3) 0.073(5) 0.030(4) -0.017(4) -0.003(3) -0.008(3)
F3 0.034(4) 0.031(4) 0.031(4) -0.011(3) -0.007(3) -0.002(3)
F11 0.028(4) 0.050(5) 0.057(5) -0.018(4) -0.016(3) 0.007(3)
C12 0.018(5) 0.015(5) 0.024(5) -0.009(4) -0.006(4) 0.004(4)
F12 0.029(4) 0.049(5) 0.053(5) -0.029(4) -0.011(3) 0.006(3)
C13 0.018(5) 0.020(5) 0.017(5) -0.008(4) 0.001(4) 0.005(4)
F13 0.023(3) 0.041(4) 0.038(4) -0.021(3) -0.013(3) -0.001(3)
C33 0.010(5) 0.046(8) 0.043(7) -0.017(6) -0.006(5) -0.002(5)
C14 0.029(6) 0.036(7) 0.028(6) -0.003(5) -0.010(5) -0.003(5)
F14 0.035(4) 0.045(4) 0.026(3) -0.009(3) 0.001(3) -0.015(3)
C15 0.044(8) 0.044(8) 0.034(7) -0.001(6) -0.019(6) -0.008(6)
F15 0.055(5) 0.037(4) 0.021(3) -0.003(3) 0.002(3) -0.003(3)
C16 0.042(8) 0.046(8) 0.018(6) 0.001(6) -0.005(5) 0.004(6)
F16 0.058(5) 0.053(5) 0.026(4) -0.017(3) -0.015(3) 0.004(4)
C21 0.027(6) 0.031(7) 0.050(8) 0.001(6) -0.020(6) -0.004(5)
C17 0.026(6) 0.042(8) 0.031(7) -0.004(6) 0.000(5) 0.004(5)
F17 0.033(4) 0.049(5) 0.045(4) -0.017(4) -0.015(3) -0.003(3)
F18 0.021(3) 0.043(4) 0.030(4) -0.003(3) -0.004(3) -0.010(3)
C54 0.020(5) 0.033(6) 0.016(5) -0.007(5) -0.003(4) 0.005(5)
C23 0.018(6) 0.060(9) 0.049(8) -0.034(7) 0.011(6) 0.001(6)
C22 0.024(6) 0.039(8) 0.065(9) -0.022(7) -0.010(6) 0.005(5)
C20 0.027(6) 0.036(7) 0.037(7) -0.011(6) -0.004(5) -0.008(5)
C25 0.027(6) 0.018(5) 0.015(5) -0.007(4) -0.006(4) 0.007(4)
C24 0.025(6) 0.043(8) 0.045(8) -0.022(6) 0.002(5) -0.005(5)
C26 0.014(5) 0.032(7) 0.032(6) -0.012(5) 0.004(5) 0.001(5)
C29 0.046(8) 0.018(6) 0.035(7) 0.002(5) -0.003(6) -0.003(5)
C37 0.017(6) 0.043(7) 0.020(6) 0.001(5) -0.004(4) -0.001(5)
C28 0.038(7) 0.024(7) 0.048(8) -0.012(6) -0.015(6) 0.018(5)
C27 0.024(6) 0.041(8) 0.038(7) -0.013(6) -0.008(5) 0.007(5)
C38 0.022(6) 0.045(8) 0.027(6) 0.003(6) -0.008(5) -0.002(5)
C32 0.026(6) 0.027(6) 0.018(5) -0.007(5) 0.002(4) -0.007(5)
C40 0.022(6) 0.072(10) 0.017(6) 0.010(6) 0.004(5) -0.006(6)
C31 0.011(5) 0.023(6) 0.019(5) -0.004(4) -0.005(4) 0.002(4)
C55 0.092(15) 0.079(14) 0.078(13) -0.032(11) 0.007(11) 0.000(12)
C30 0.027(6) 0.024(6) 0.026(6) -0.009(5) -0.008(5) 0.002(5)

loop_
_atom_type_symbol
_atom_type_description
_atom_type_scat_dispersion_real
_atom_type_scat_dispersion_imag
_atom_type_scat_source
C C 0.0033 0.0016 'International Tables Vol C Tables 4.2.6.8 and 6.1.1.4'
N N 0.0061 0.0033 'International Tables Vol C Tables 4.2.6.8 and 6.1.1.4'
B B 0.0013 0.0007 'International Tables Vol C Tables 4.2.6.8 and 6.1.1.4'
F F 0.0171 0.0103 'International Tables Vol C Tables 4.2.6.8 and 6.1.1.4'
P P 0.1023 0.0942 'International Tables Vol C Tables 4.2.6.8 and 6.1.1.4'
Sb Sb -0.5866 1.5461 'International Tables Vol C Tables 4.2.6.8 and 6.1.1.4'
Pt Pt -1.7033 8.3905 'International Tables Vol C Tables 4.2.6.8 and 6.1.1.4'
H H 0.0000 0.0000 'International Tables Vol C Tables 4.2.6.8 and 6.1.1.4'
O O 0.0106 0.0060 'International Tables Vol C Tables 4.2.6.8 and 6.1.1.4'

loop_
_geom_angle_atom_site_label_1
_geom_angle_atom_site_label_2
_geom_angle_atom_site_label_3
_geom_angle
_geom_angle_site_symmetry_1
_geom_angle_site_symmetry_3
N1 Pt P2 95.1(2) . .
N1 Pt P1 92.0(2) . .
P2 Pt P1 172.77(9) . .
N1 Pt Sb 178.0(2) . .
P2 Pt Sb 86.69(7) . .
P1 Pt Sb 86.15(7) . .
F3 B1 C37 111.2(9) . .
F3 B1 C43 108.4(9) . .
C37 B1 C43 105.7(9) . .
F3 B1 C49 105.4(9) . .
C37 B1 C49 112.3(9) . .
C43 B1 C49 113.8(9) . .
C59 N1 Pt 173.7(9) . .
C25 P1 C31 109.2(5) . .
C25 P1 C12 105.8(5) . .
C31 P1 C12 104.9(5) . .
C25 P1 Pt 110.3(3) . .
C31 P1 Pt 111.9(3) . .
C12 P1 Pt 114.5(3) . .
C2 C1 C6 119.0(9) . .
C2 C1 Sb 124.6(8) . .
C6 C1 Sb 116.4(7) . .
C57 O1 C55 111.2(13) . .
F1 Sb F2 162.6(2) . .
F1 Sb C1 84.9(3) . .
F2 Sb C1 90.7(3) . .
F1 Sb C7 84.7(3) . .
F2 Sb C7 92.5(3) . .
C1 Sb C7 155.2(4) . .
F1 Sb F2 96.9(2) . 2_756
F2 Sb F2 65.8(2) . 2_756
C1 Sb F2 79.8(3) . 2_756
C7 Sb F2 79.1(3) . 2_756
F1 Sb Pt 106.4(2) . .
F2 Sb Pt 90.98(15) . .
C1 Sb Pt 102.1(3) . .
C7 Sb Pt 102.5(3) . .
F2 Sb Pt 156.74(13) 2_756 .
C40 C39 F7 119.9(12) . .
C40 C39 C38 119.4(14) . .
F7 C39 C38 120.7(14) . .
C55 C56 H56A 109.5 . .
C55 C56 H56B 109.5 . .
H56A C56 H56B 109.5 . .
C55 C56 H56C 109.5 . .
H56A C56 H56C 109.5 . .
H56B C56 H56C 109.5 . .
C3 C2 C1 119.9(10) . .
C3 C2 H2 120.0 . .
C1 C2 H2 120.0 . .
C13 P2 C19 107.5(5) . .
C13 P2 C6 104.6(5) . .
C19 P2 C6 103.7(5) . .
C13 P2 Pt 113.0(3) . .
C19 P2 Pt 112.9(4) . .
C6 P2 Pt 114.3(3) . .
C59 C60 H60A 109.5 . .
C59 C60 H60B 109.5 . .
H60A C60 H60B 109.5 . .
C59 C60 H60C 109.5 . .
H60A C60 H60C 109.5 . .
H60B C60 H60C 109.5 . .
C2 C3 C4 120.7(10) . .
C2 C3 H3 119.7 . .
C4 C3 H3 119.7 . .
C5 C4 C3 120.1(10) . .
C5 C4 H4 119.9 . .
C3 C4 H4 119.9 . .
C6 C5 C4 121.0(10) . .
C6 C5 H5 119.5 . .
C4 C5 H5 119.5 . .
C5 C6 C1 119.3(10) . .
C5 C6 P2 120.3(8) . .
C1 C6 P2 120.4(8) . .
N1 C59 C60 174.8(16) . .
C57 C58 H58A 109.5 . .
C57 C58 H58B 109.5 . .
H58A C58 H58B 109.5 . .
C57 C58 H58C 109.5 . .
H58A C58 H58C 109.5 . .
H58B C58 H58C 109.5 . .
O1 C57 C58 108.1(13) . .
O1 C57 H57A 110.1 . .
C58 C57 H57A 110.1 . .
O1 C57 H57B 110.1 . .
C58 C57 H57B 110.1 . .
H57A C57 H57B 108.4 . .
C35 C34 C33 120.5(11) . .
C35 C34 H34 119.7 . .
C33 C34 H34 119.7 . .
C34 C35 C36 121.0(11) . .
C34 C35 H35 119.5 . .
C36 C35 H35 119.5 . .
C35 C36 C31 119.3(10) . .
C35 C36 H36 120.4 . .
C31 C36 H36 120.4 . .
C11 C10 C9 119.8(9) . .
C11 C10 H10 120.1 . .
C9 C10 H10 120.1 . .
F13 C48 C47 115.8(10) . .
F13 C48 C43 119.8(10) . .
C47 C48 C43 124.3(10) . .
F12 C47 C46 119.1(10) . .
F12 C47 C48 121.1(10) . .
C46 C47 C48 119.8(10) . .
F11 C46 C45 120.9(10) . .
F11 C46 C47 119.8(10) . .
C45 C46 C47 119.3(10) . .
C20 C19 C24 119.2(10) . .
C20 C19 P2 118.7(8) . .
C24 C19 P2 121.7(8) . .
F14 C50 C51 116.4(10) . .
F14 C50 C49 119.3(9) . .
C51 C50 C49 124.3(10) . .
C46 C45 F10 120.4(10) . .
C46 C45 C44 119.9(10) . .
F10 C45 C44 119.7(10) . .
F15 C51 C50 121.9(11) . .
F15 C51 C52 118.6(10) . .
C50 C51 C52 119.5(10) . .
F9 C44 C45 117.0(9) . .
F9 C44 C43 118.7(10) . .
C45 C44 C43 124.2(10) . .
F16 C52 C53 122.0(11) . .
F16 C52 C51 120.6(11) . .
C53 C52 C51 117.5(10) . .
C48 C43 C44 112.5(10) . .
C48 C43 B1 128.9(10) . .
C44 C43 B1 118.4(9) . .
C52 C53 C54 122.6(10) . .
C52 C53 F17 119.2(10) . .
C54 C53 F17 118.2(10) . .
F4 C42 C41 115.4(12) . .
F4 C42 C37 120.9(11) . .
C41 C42 C37 123.6(14) . .
F5 C41 C42 120.7(15) . .
F5 C41 C40 119.4(12) . .
C42 C41 C40 119.9(13) . .
C17 C18 C13 121.4(10) . .
C17 C18 H18 119.3 . .
C13 C18 H18 119.3 . .
C10 C11 C12 121.0(10) . .
C10 C11 H11 119.5 . .
C12 C11 H11 119.5 . .
C8 C9 C10 120.7(9) . .
C8 C9 H9 119.7 . .
C10 C9 H9 119.7 . .
C12 C7 C8 121.1(9) . .
C12 C7 Sb 115.2(7) . .
C8 C7 Sb 123.6(8) . .
C9 C8 C7 119.1(10) . .
C9 C8 H8 120.4 . .
C7 C8 H8 120.4 . .
C54 C49 C50 113.7(9) . .
C54 C49 B1 126.9(9) . .
C50 C49 B1 119.2(9) . .
Sb F2 Sb 114.2(2) . 2_756
C7 C12 C11 118.3(9) . .
C7 C12 P1 121.6(7) . .
C11 C12 P1 120.1(8) . .
C14 C13 C18 118.7(10) . .
C14 C13 P2 122.2(8) . .
C18 C13 P2 118.9(8) . .
C34 C33 C32 119.0(10) . .
C34 C33 H33 120.5 . .
C32 C33 H33 120.5 . .
C13 C14 C15 120.7(11) . .
C13 C14 H14 119.7 . .
C15 C14 H14 119.7 . .
C16 C15 C14 118.9(12) . .
C16 C15 H15 120.5 . .
C14 C15 H15 120.5 . .
C17 C16 C15 121.2(11) . .
C17 C16 H16 119.4 . .
C15 C16 H16 119.4 . .
C22 C21 C20 120.6(11) . .
C22 C21 H21 119.7 . .
C20 C21 H21 119.7 . .
C16 C17 C18 119.0(11) . .
C16 C17 H17 120.5 . .
C18 C17 H17 120.5 . .
F18 C54 C53 117.3(9) . .
F18 C54 C49 120.4(9) . .
C53 C54 C49 122.3(10) . .
C22 C23 C24 120.8(12) . .
C22 C23 H23 119.6 . .
C24 C23 H23 119.6 . .
C23 C22 C21 119.5(11) . .
C23 C22 H22 120.3 . .
C21 C22 H22 120.3 . .
C19 C20 C21 120.4(11) . .
C19 C20 H20 119.8 . .
C21 C20 H20 119.8 . .
C30 C25 C26 118.8(9) . .
C30 C25 P1 121.7(8) . .
C26 C25 P1 118.8(8) . .
C23 C24 C19 119.4(11) . .
C23 C24 H24 120.3 . .
C19 C24 H24 120.3 . .
C27 C26 C25 119.9(11) . .
C27 C26 H26 120.1 . .
C25 C26 H26 120.1 . .
C28 C29 C30 120.5(11) . .
C28 C29 H29 119.8 . .
C30 C29 H29 119.8 . .
C42 C37 C38 113.5(11) . .
C42 C37 B1 125.8(11) . .
C38 C37 B1 120.6(10) . .
C29 C28 C27 120.2(11) . .
C29 C28 H28 119.9 . .
C27 C28 H28 119.9 . .
C28 C27 C26 120.8(11) . .
C28 C27 H27 119.6 . .
C26 C27 H27 119.6 . .
F8 C38 C39 117.6(12) . .
F8 C38 C37 117.9(10) . .
C39 C38 C37 124.3(13) . .
C31 C32 C33 120.9(10) . .
C31 C32 H32 119.6 . .
C33 C32 H32 119.6 . .
F6 C40 C39 121.2(14) . .
F6 C40 C41 119.6(13) . .
C39 C40 C41 119.2(11) . .
C32 C31 C36 119.4(9) . .
C32 C31 P1 118.8(8) . .
C36 C31 P1 121.6(7) . .
O1 C55 C56 110.8(17) . .
O1 C55 H55A 109.5 . .
C56 C55 H55A 109.5 . .
O1 C55 H55B 109.5 . .
C56 C55 H55B 109.5 . .
H55A C55 H55B 108.1 . .
C25 C30 C29 119.8(11) . .
C25 C30 H30 120.1 . .
C29 C30 H30 120.1 . .

loop_
_geom_bond_atom_site_label_1
_geom_bond_atom_site_label_2
_geom_bond_distance
_geom_bond_site_symmetry_2
Pt N1 2.151(9) .
Pt P2 2.302(3) .
Pt P1 2.304(3) .
Pt Sb 2.5045(9) .
B1 F3 1.432(13) .
B1 C37 1.648(16) .
B1 C43 1.654(16) .
B1 C49 1.661(16) .
N1 C59 1.103(15) .
P1 C25 1.804(10) .
P1 C31 1.822(10) .
P1 C12 1.823(10) .
C1 C2 1.422(14) .
C1 C6 1.429(14) .
C1 Sb 2.108(10) .
O1 C57 1.398(17) .
O1 C55 1.43(2) .
Sb F1 1.977(6) .
Sb F2 2.087(5) .
Sb C7 2.137(10) .
Sb F2 2.482(5) 2_756
C39 C40 1.37(2) .
C39 F7 1.369(16) .
C39 C38 1.370(17) .
C56 C55 1.47(2) .
C56 H56A 0.9600 .
C56 H56B 0.9600 .
C56 H56C 0.9600 .
C2 C3 1.386(14) .
C2 H2 0.9300 .
P2 C13 1.802(10) .
P2 C19 1.816(10) .
P2 C6 1.817(11) .
C60 C59 1.503(18) .
C60 H60A 0.9600 .
C60 H60B 0.9600 .
C60 H60C 0.9600 .
C3 C4 1.394(14) .
C3 H3 0.9300 .
F4 C42 1.356(15) .
C4 C5 1.392(15) .
C4 H4 0.9300 .
F5 C41 1.351(16) .
C5 C6 1.390(14) .
C5 H5 0.9300 .
F6 C40 1.356(14) .
C58 C57 1.52(2) .
C58 H58A 0.9600 .
C58 H58B 0.9600 .
C58 H58C 0.9600 .
C57 H57A 0.9700 .
C57 H57B 0.9700 .
C34 C35 1.367(15) .
C34 C33 1.382(16) .
C34 H34 0.9300 .
C35 C36 1.387(14) .
C35 H35 0.9300 .
C36 C31 1.397(14) .
C36 H36 0.9300 .
C10 C11 1.387(14) .
C10 C9 1.400(14) .
C10 H10 0.9300 .
C48 F13 1.357(12) .
C48 C47 1.384(15) .
C48 C43 1.396(15) .
C47 F12 1.349(12) .
C47 C46 1.370(15) .
C46 F11 1.350(12) .
C46 C45 1.359(16) .
C19 C20 1.383(15) .
C19 C24 1.415(15) .
C50 F14 1.351(12) .
C50 C51 1.379(15) .
C50 C49 1.402(15) .
C45 F10 1.359(12) .
C45 C44 1.384(16) .
C51 F15 1.344(12) .
C51 C52 1.387(16) .
C44 F9 1.363(12) .
C44 C43 1.409(15) .
C52 F16 1.339(12) .
C52 C53 1.363(16) .
C53 C54 1.372(14) .
C53 F17 1.376(12) .
C42 C41 1.371(18) .
C42 C37 1.390(17) .
C41 C40 1.38(2) .
C18 C17 1.390(15) .
C18 C13 1.400(15) .
C18 H18 0.9300 .
C11 C12 1.414(14) .
C11 H11 0.9300 .
C9 C8 1.390(14) .
C9 H9 0.9300 .
C7 C12 1.400(14) .
C7 C8 1.413(14) .
F8 C38 1.361(14) .
C8 H8 0.9300 .
C49 C54 1.396(14) .
F2 Sb 2.482(5) 2_756
C13 C14 1.380(15) .
C33 C32 1.397(14) .
C33 H33 0.9300 .
C14 C15 1.405(15) .
C14 H14 0.9300 .
C15 C16 1.397(17) .
C15 H15 0.9300 .
C16 C17 1.373(17) .
C16 H16 0.9300 .
C21 C22 1.386(18) .
C21 C20 1.393(15) .
C21 H21 0.9300 .
C17 H17 0.9300 .
F18 C54 1.352(12) .
C23 C22 1.382(18) .
C23 C24 1.396(15) .
C23 H23 0.9300 .
C22 H22 0.9300 .
C20 H20 0.9300 .
C25 C30 1.390(15) .
C25 C26 1.398(14) .
C24 H24 0.9300 .
C26 C27 1.375(15) .
C26 H26 0.9300 .
C29 C28 1.357(17) .
C29 C30 1.394(15) .
C29 H29 0.9300 .
C37 C38 1.394(17) .
C28 C27 1.371(17) .
C28 H28 0.9300 .
C27 H27 0.9300 .
C32 C31 1.383(14) .
C32 H32 0.9300 .
C55 H55A 0.9700 .
C55 H55B 0.9700 .
C30 H30 0.9300 .

loop_
_geom_torsion_atom_site_label_1
_geom_torsion_atom_site_label_2
_geom_torsion_atom_site_label_3
_geom_torsion_atom_site_label_4
_geom_torsion
C6 C1 C2 C3 0.2(14)
Sb C1 C2 C3 179.3(7)
C1 C2 C3 C4 0.2(15)
C2 C3 C4 C5 0.5(16)
C3 C4 C5 C6 -1.7(16)
C4 C5 C6 C1 2.2(16)
C4 C5 C6 P2 -179.7(8)
C2 C1 C6 C5 -1.4(14)
Sb C1 C6 C5 179.4(8)
C2 C1 C6 P2 -179.5(7)
Sb C1 C6 P2 1.3(11)
C13 P2 C6 C5 54.1(9)
C19 P2 C6 C5 -58.4(9)
Pt P2 C6 C5 178.3(7)
C13 P2 C6 C1 -127.8(8)
C19 P2 C6 C1 119.7(8)
Pt P2 C6 C1 -3.7(9)
C55 O1 C57 C58 -174.9(13)
C33 C34 C35 C36 1.9(18)
C34 C35 C36 C31 -1.3(17)
F13 C48 C47 F12 -1.0(15)
C43 C48 C47 F12 178.2(10)
F13 C48 C47 C46 179.9(10)
C43 C48 C47 C46 -0.8(18)
F12 C47 C46 F11 2.0(17)
C48 C47 C46 F11 -178.9(10)
F12 C47 C46 C45 -178.8(10)
C48 C47 C46 C45 0.3(18)
C13 P2 C19 C20 154.4(9)
C6 P2 C19 C20 -95.2(9)
Pt P2 C19 C20 29.1(10)
C13 P2 C19 C24 -32.8(11)
C6 P2 C19 C24 77.7(10)
Pt P2 C19 C24 -158.1(8)
F11 C46 C45 F10 -2.0(17)
C47 C46 C45 F10 178.8(10)
F11 C46 C45 C44 179.9(10)
C47 C46 C45 C44 0.8(17)
F14 C50 C51 F15 0.6(16)
C49 C50 C51 F15 177.7(10)
F14 C50 C51 C52 -177.7(10)
C49 C50 C51 C52 -0.5(17)
C46 C45 C44 F9 -178.5(10)
F10 C45 C44 F9 3.4(15)
C46 C45 C44 C43 -1.4(17)
F10 C45 C44 C43 -179.5(9)
F15 C51 C52 F16 -1.5(16)
C50 C51 C52 F16 176.8(10)
F15 C51 C52 C53 179.0(10)
C50 C51 C52 C53 -2.7(16)
F13 C48 C43 C44 179.5(9)
C47 C48 C43 C44 0.3(15)
F13 C48 C43 B1 -5.8(16)
C47 C48 C43 B1 175.0(10)
F9 C44 C43 C48 177.9(9)
C45 C44 C43 C48 0.8(15)
F9 C44 C43 B1 2.6(14)
C45 C44 C43 B1 -174.5(10)
F3 B1 C43 C48 134.7(11)
C37 B1 C43 C48 -106.0(12)
C49 B1 C43 C48 17.7(15)
F3 B1 C43 C44 -50.9(12)
C37 B1 C43 C44 68.4(12)
C49 B1 C43 C44 -167.9(9)
F16 C52 C53 C54 -176.7(10)
C51 C52 C53 C54 2.7(17)
F16 C52 C53 F17 1.7(16)
C51 C52 C53 F17 -178.9(9)
F4 C42 C41 F5 -1.5(19)
C37 C42 C41 F5 179.0(12)
F4 C42 C41 C40 178.2(11)
C37 C42 C41 C40 -1(2)
C9 C10 C11 C12 -2.0(16)
C11 C10 C9 C8 2.0(16)
C10 C9 C8 C7 0.1(15)
C12 C7 C8 C9 -2.2(15)
Sb C7 C8 C9 -178.1(7)
F14 C50 C49 C54 -179.4(9)
C51 C50 C49 C54 3.6(16)
F14 C50 C49 B1 -4.0(15)
C51 C50 C49 B1 178.9(10)
F3 B1 C49 C54 112.9(12)
C37 B1 C49 C54 -8.4(15)
C43 B1 C49 C54 -128.4(11)
F3 B1 C49 C50 -61.8(12)
C37 B1 C49 C50 176.9(10)
C43 B1 C49 C50 56.9(13)
C8 C7 C12 C11 2.1(14)
Sb C7 C12 C11 178.4(7)
C8 C7 C12 P1 -177.2(7)
Sb C7 C12 P1 -0.9(10)
C10 C11 C12 C7 0.0(15)
C10 C11 C12 P1 179.3(8)
C25 P1 C12 C7 124.8(8)
C31 P1 C12 C7 -119.8(8)
Pt P1 C12 C7 3.2(9)
C25 P1 C12 C11 -54.5(9)
C31 P1 C12 C11 60.9(9)
Pt P1 C12 C11 -176.1(7)
C17 C18 C13 C14 -0.3(16)
C17 C18 C13 P2 -174.9(8)
C19 P2 C13 C14 134.2(9)
C6 P2 C13 C14 24.4(10)
Pt P2 C13 C14 -100.5(9)
C19 P2 C13 C18 -51.3(9)
C6 P2 C13 C18 -161.1(8)
Pt P2 C13 C18 73.9(8)
C35 C34 C33 C32 -1.4(18)
C18 C13 C14 C15 1.1(17)
P2 C13 C14 C15 175.6(9)
C13 C14 C15 C16 -2.4(19)
C14 C15 C16 C17 2.8(19)
C15 C16 C17 C18 -2.1(19)
C13 C18 C17 C16 0.8(17)
C52 C53 C54 F18 -178.7(10)
F17 C53 C54 F18 2.9(15)
C52 C53 C54 C49 0.5(18)
F17 C53 C54 C49 -177.9(10)
C50 C49 C54 F18 175.6(9)
B1 C49 C54 F18 0.7(17)
C50 C49 C54 C53 -3.5(16)
B1 C49 C54 C53 -178.5(10)
C24 C23 C22 C21 -3(2)
C20 C21 C22 C23 2.5(19)
C24 C19 C20 C21 -2.0(17)
P2 C19 C20 C21 171.1(9)
C22 C21 C20 C19 -0.1(18)
C31 P1 C25 C30 36.2(10)
C12 P1 C25 C30 148.6(8)
Pt P1 C25 C30 -87.1(8)
C31 P1 C25 C26 -153.9(8)
C12 P1 C25 C26 -41.5(9)
Pt P1 C25 C26 82.7(8)
C22 C23 C24 C19 0.8(19)
C20 C19 C24 C23 1.6(17)
P2 C19 C24 C23 -171.2(9)
C30 C25 C26 C27 0.0(16)
P1 C25 C26 C27 -170.2(9)
F4 C42 C37 C38 -176.7(11)
C41 C42 C37 C38 2.7(18)
F4 C42 C37 B1 -1.3(18)
C41 C42 C37 B1 178.2(12)
F3 B1 C37 C42 0.2(16)
C43 B1 C37 C42 -117.3(12)
C49 B1 C37 C42 118.1(12)
F3 B1 C37 C38 175.4(9)
C43 B1 C37 C38 57.9(13)
C49 B1 C37 C38 -66.7(13)
C30 C29 C28 C27 -0.2(19)
C29 C28 C27 C26 -0.5(19)
C25 C26 C27 C28 0.6(17)
C40 C39 C38 F8 178.1(10)
F7 C39 C38 F8 -2.3(16)
C40 C39 C38 C37 2.5(18)
F7 C39 C38 C37 -177.9(10)
C42 C37 C38 F8 -178.9(10)
B1 C37 C38 F8 5.3(15)
C42 C37 C38 C39 -3.3(17)
B1 C37 C38 C39 -179.1(10)
C34 C33 C32 C31 0.2(17)
F7 C39 C40 F6 0.7(18)
C38 C39 C40 F6 -179.6(11)
F7 C39 C40 C41 179.7(11)
C38 C39 C40 C41 -0.7(18)
F5 C41 C40 F6 -1.2(19)
C42 C41 C40 F6 179.1(11)
F5 C41 C40 C39 179.9(12)
C42 C41 C40 C39 0(2)
C33 C32 C31 C36 0.4(15)
C33 C32 C31 P1 -173.7(8)
C35 C36 C31 C32 0.1(15)
C35 C36 C31 P1 174.1(8)
C25 P1 C31 C32 -150.3(8)
C12 P1 C31 C32 96.7(8)
Pt P1 C31 C32 -27.9(9)
C25 P1 C31 C36 35.7(10)
C12 P1 C31 C36 -77.2(9)
Pt P1 C31 C36 158.1(8)
C57 O1 C55 C56 -176.7(15)
C26 C25 C30 C29 -0.6(15)
P1 C25 C30 C29 169.2(9)
C28 C29 C30 C25 0.7(17)

loop_
_cod_changelog_entry_id
_cod_changelog_entry_author
_cod_changelog_entry_date
_cod_changelog_entry_text
1 'Vaitkus, Antanas' 2023-12-21T16:46:00+02:00
;
 Removed extra trailing star ('*') symbols from the '_shelx_fab_checksum' data
 item value. This modification resulted in a correct checksum value.
;
